data_1570077
loop_
_publ_author_name
'Jena, Rohan'
'Laha, Subhajit'
'Dwarkanath, Nimish'
'Hazra, Arpan'
'Haldar, Ritesh'
'Balasubramanian, Sundaram'
'Maji, Tapas Kumar'

_publ_section_title
;
 Noncovalent interaction guided selectivity of haloaromatic isomers in a
 flexible porous coordination polymer.
;
_journal_issue 43
_journal_name_full 'Chemical science'
_journal_page_first 12321
_journal_page_last 12330
_journal_paper_doi 10.1039/d3sc03079b
_journal_volume 14
_journal_year 2023
_chemical_formula_sum 'C30 H19 Cl N2 O4 Zn'
_chemical_formula_weight 572.29
_space_group_crystal_system monoclinic
_space_group_IT_number 14
_space_group_name_Hall '-P 2ybc'
_space_group_name_H-M_alt 'P 1 21/c 1'
_atom_sites_solution_hydrogens geom
_audit_creation_method SHELXL-2018/3
_audit_update_record
;
2023-05-31 deposited with the CCDC.	2023-10-05 downloaded from the CCDC.
;
_cell_angle_alpha 90
_cell_angle_beta 91.5530(10)
_cell_angle_gamma 90
_cell_formula_units_Z 4
_cell_length_a 7.7774(2)
_cell_length_b 19.6561(5)
_cell_length_c 16.5227(4)
_cell_measurement_reflns_used 7564
_cell_measurement_temperature 293(2)
_cell_measurement_theta_max 27.98
_cell_measurement_theta_min 2.34
_cell_volume 2524.95(11)
_computing_structure_refinement 'SHELXL-2018/3 (Sheldrick, 2018)'
_computing_structure_solution 'SHELXT 2018/2 (Sheldrick, 2018)'
_diffrn_ambient_temperature 293(2)
_diffrn_measured_fraction_theta_full 0.995
_diffrn_measured_fraction_theta_max 0.996
_diffrn_measurement_device_type 'Bruker APEX-II CCD'
_diffrn_measurement_method '\f and \w scans'
_diffrn_radiation_type MoK\a
_diffrn_radiation_wavelength 0.71073
_diffrn_reflns_av_R_equivalents 0.0392
_diffrn_reflns_av_unetI/netI 0.0152
_diffrn_reflns_Laue_measured_fraction_full 0.995
_diffrn_reflns_Laue_measured_fraction_max 0.996
_diffrn_reflns_limit_h_max 10
_diffrn_reflns_limit_h_min -10
_diffrn_reflns_limit_k_max 24
_diffrn_reflns_limit_k_min -26
_diffrn_reflns_limit_l_max 22
_diffrn_reflns_limit_l_min -22
_diffrn_reflns_number 97949
_diffrn_reflns_point_group_measured_fraction_full 0.995
_diffrn_reflns_point_group_measured_fraction_max 0.996
_diffrn_reflns_theta_full 25.242
_diffrn_reflns_theta_max 28.288
_diffrn_reflns_theta_min 2.072
_exptl_absorpt_coefficient_mu 1.119
_exptl_crystal_colour 'Pale yellow'
_exptl_crystal_density_diffrn 1.505
_exptl_crystal_description Cuboid
_exptl_crystal_F_000 1168
_exptl_crystal_size_max 0.115
_exptl_crystal_size_mid 0.104
_exptl_crystal_size_min 0.0872
_refine_diff_density_max 0.808
_refine_diff_density_min -0.738
_refine_diff_density_rms 0.075
_refine_ls_extinction_method none
_refine_ls_goodness_of_fit_ref 1.084
_refine_ls_hydrogen_treatment constr
_refine_ls_matrix_type full
_refine_ls_number_parameters 331
_refine_ls_number_reflns 6253
_refine_ls_number_restraints 0
_refine_ls_restrained_S_all 1.084
_refine_ls_R_factor_all 0.0575
_refine_ls_R_factor_gt 0.0521
_refine_ls_shift/su_max 0.001
_refine_ls_shift/su_mean 0.000
_refine_ls_structure_factor_coef Fsqd
_refine_ls_weighting_details 'w=1/[\s^2^(Fo^2^)+(0.0860P)^2^+2.3386P] where P=(Fo^2^+2Fc^2^)/3'
_refine_ls_weighting_scheme calc
_refine_ls_wR_factor_gt 0.1579
_refine_ls_wR_factor_ref 0.1622
_reflns_Friedel_coverage 0.000
_reflns_number_gt 5548
_reflns_number_total 6253
_reflns_threshold_expression 'I > 2\s(I)'
_cod_data_source_file d3sc03079b2.cif
_cod_data_source_block CB
_cod_depositor_comments 'Adding full bibliography for 1570070--1570080.cif.'
_cod_original_sg_symbol_H-M 'P 21/c'
_cod_database_code 1570077
_shelx_shelxl_version_number 2018/3
_shelx_space_group_comment
;
The symmetry employed for this shelxl refinement is uniquely defined
by the following loop, which should always be used as a source of
symmetry information in preference to the above space-group names.
They are only intended as comments.
;

loop_
_space_group_symop_operation_xyz
'x, y, z'
'-x, y+1/2, -z+1/2'
'-x, -y, -z'
'x, -y-1/2, z-1/2'

loop_
_atom_site_label
_atom_site_type_symbol
_atom_site_fract_x
_atom_site_fract_y
_atom_site_fract_z
_atom_site_U_iso_or_equiv
_atom_site_adp_type
_atom_site_occupancy
_atom_site_site_symmetry_order
_atom_site_calc_flag
_atom_site_refinement_flags_posn
_atom_site_refinement_flags_adp
_atom_site_refinement_flags_occupancy
_atom_site_disorder_assembly
_atom_site_disorder_group
Zn1 Zn 1.02696(4) 0.40554(2) 0.24856(2) 0.03849(13) Uani 1 1 d . . . . .
Cl1 Cl 0.3824(3) -0.04415(18) 0.59345(14) 0.1926(13) Uani 1 1 d . . . . .
O1 O 0.2585(3) 0.12686(12) 0.71625(12) 0.0485(5) Uani 1 1 d . . . . .
O2 O 0.0611(3) 0.15993(13) 0.62813(16) 0.0607(6) Uani 1 1 d . . . . .
O3 O 0.9928(3) 0.32657(13) 0.35925(15) 0.0576(6) Uani 1 1 d . . . . .
O4 O 0.7951(3) 0.37161(12) 0.27934(12) 0.0509(5) Uani 1 1 d . . . . .
N1 N 1.0929(4) 0.48138(13) 0.33375(15) 0.0500(6) Uani 1 1 d . . . . .
N2 N 0.9614(3) 0.49335(13) 0.18248(15) 0.0493(6) Uani 1 1 d . . . . .
C1 C 0.4518(5) -0.0665(2) 0.6866(2) 0.0917(14) Uani 1 1 d G . . . .
C2 C 0.4523(6) -0.13480(18) 0.7083(4) 0.116(2) Uani 1 1 d G . . . .
H2 H 0.411809 -0.167431 0.671807 0.139 Uiso 1 1 calc R U . . .
C3 C 0.5135(6) -0.1543(2) 0.7847(4) 0.176(5) Uani 1 1 d G . . . .
H3 H 0.513825 -0.200055 0.799224 0.211 Uiso 1 1 calc R U . . .
C4 C 0.5740(6) -0.1056(3) 0.8393(3) 0.310(12) Uani 1 1 d G . . . .
H4 H 0.614925 -0.118653 0.890373 0.372 Uiso 1 1 calc R U . . .
C5 C 0.5735(6) -0.0373(3) 0.8176(2) 0.133(3) Uani 1 1 d G . . . .
H5 H 0.614009 -0.004627 0.854107 0.160 Uiso 1 1 calc R U . . .
C6 C 0.5124(5) -0.01771(15) 0.7412(3) 0.0896(15) Uani 1 1 d G . . . .
H6 H 0.511993 0.027999 0.726690 0.107 Uiso 1 1 calc R U . . .
C7 C 0.2143(4) 0.15610(13) 0.65045(17) 0.0404(6) Uani 1 1 d . . . . .
C8 C 0.3529(3) 0.18500(13) 0.59960(15) 0.0358(5) Uani 1 1 d . . . . .
C9 C 0.5272(4) 0.16980(14) 0.61800(16) 0.0416(6) Uani 1 1 d . . . . .
H9 H 0.555685 0.142994 0.662770 0.050 Uiso 1 1 calc R U . . .
C10 C 0.6542(3) 0.19425(14) 0.57045(16) 0.0414(6) Uani 1 1 d . . . . .
H10 H 0.768406 0.183784 0.583004 0.050 Uiso 1 1 calc R U . . .
C11 C 0.6136(3) 0.23531(12) 0.50232(15) 0.0339(5) Uani 1 1 d . . . . .
C12 C 0.7416(3) 0.26207(13) 0.45181(15) 0.0362(5) Uani 1 1 d . . . . .
H12 H 0.856267 0.251006 0.462304 0.043 Uiso 1 1 calc R U . . .
C13 C 0.7001(3) 0.30385(13) 0.38791(15) 0.0369(5) Uani 1 1 d . . . . .
C14 C 0.5249(3) 0.31928(15) 0.36953(16) 0.0418(6) Uani 1 1 d . . . . .
H14 H 0.496276 0.346912 0.325514 0.050 Uiso 1 1 calc R U . . .
C15 C 0.3984(3) 0.29348(15) 0.41657(17) 0.0430(6) Uani 1 1 d . . . . .
H15 H 0.284005 0.303447 0.403776 0.052 Uiso 1 1 calc R U . . .
C16 C 0.4387(3) 0.25191(13) 0.48435(15) 0.0351(5) Uani 1 1 d . . . . .
C17 C 0.3110(3) 0.22543(13) 0.53487(15) 0.0372(5) Uani 1 1 d . . . . .
H17 H 0.196045 0.235762 0.523769 0.045 Uiso 1 1 calc R U . . .
C18 C 0.8395(3) 0.33521(14) 0.33947(16) 0.0396(5) Uani 1 1 d . . . . .
C19 C 1.1609(6) 0.4736(2) 0.4074(2) 0.0765(11) Uani 1 1 d . . . . .
H19 H 1.186123 0.429964 0.426026 0.092 Uiso 1 1 calc R U . . .
C20 C 1.1957(10) 0.5286(3) 0.4577(3) 0.117(2) Uani 1 1 d . . . . .
H20 H 1.246834 0.521720 0.508567 0.140 Uiso 1 1 calc R U . . .
C21 C 1.1561(10) 0.5913(3) 0.4331(4) 0.119(2) Uani 1 1 d . . . . .
H21 H 1.175752 0.627883 0.467918 0.143 Uiso 1 1 calc R U . . .
C22 C 1.0848(7) 0.6030(2) 0.3553(4) 0.0843(14) Uani 1 1 d . . . . .
C23 C 1.0430(9) 0.6672(2) 0.3243(5) 0.112(2) Uani 1 1 d . . . . .
H23 H 1.059203 0.705558 0.356629 0.134 Uiso 1 1 calc R U . . .
C24 C 0.9803(7) 0.6742(2) 0.2489(4) 0.106(2) Uani 1 1 d . . . . .
H24 H 0.956321 0.717645 0.229573 0.127 Uiso 1 1 calc R U . . .
C25 C 0.9476(6) 0.6157(2) 0.1951(3) 0.0797(13) Uani 1 1 d . . . . .
C26 C 0.8816(7) 0.6187(3) 0.1166(4) 0.106(2) Uani 1 1 d . . . . .
H26 H 0.853904 0.660688 0.093713 0.127 Uiso 1 1 calc R U . . .
C27 C 0.8572(7) 0.5615(3) 0.0732(3) 0.0983(18) Uani 1 1 d . . . . .
H27 H 0.814161 0.563923 0.020206 0.118 Uiso 1 1 calc R U . . .
C28 C 0.8964(5) 0.4986(2) 0.1077(2) 0.0717(11) Uani 1 1 d . . . . .
H28 H 0.876410 0.459270 0.077621 0.086 Uiso 1 1 calc R U . . .
C29 C 0.9862(4) 0.55111(16) 0.2261(2) 0.0538(8) Uani 1 1 d . . . . .
C30 C 1.0563(4) 0.54434(16) 0.3069(2) 0.0545(8) Uani 1 1 d . . . . .

loop_
_atom_site_aniso_label
_atom_site_aniso_U_11
_atom_site_aniso_U_22
_atom_site_aniso_U_33
_atom_site_aniso_U_23
_atom_site_aniso_U_13
_atom_site_aniso_U_12
Zn1 0.0392(2) 0.03532(19) 0.04141(19) -0.00079(11) 0.00987(13) 0.00001(11)
Cl1 0.152(2) 0.308(4) 0.1170(15) 0.0012(19) -0.0172(14) 0.053(2)
O1 0.0442(11) 0.0621(13) 0.0393(10) 0.0070(9) 0.0053(8) -0.0088(9)
O2 0.0339(11) 0.0749(16) 0.0734(15) 0.0227(12) 0.0037(10) -0.0067(10)
O3 0.0353(11) 0.0644(14) 0.0734(15) 0.0170(12) 0.0082(10) -0.0056(9)
O4 0.0512(12) 0.0599(13) 0.0417(10) 0.0121(9) 0.0050(9) -0.0125(10)
N1 0.0559(15) 0.0475(13) 0.0468(13) -0.0076(10) 0.0078(11) -0.0054(11)
N2 0.0501(14) 0.0495(13) 0.0487(13) 0.0105(11) 0.0121(11) 0.0042(11)
C1 0.068(3) 0.110(4) 0.098(3) -0.006(3) 0.010(2) 0.010(3)
C2 0.106(4) 0.061(3) 0.181(7) -0.020(4) 0.035(4) -0.008(3)
C3 0.153(8) 0.087(5) 0.291(13) 0.064(7) 0.066(8) 0.011(5)
C4 0.177(10) 0.287(15) 0.48(2) 0.287(17) 0.210(13) 0.144(11)
C5 0.095(4) 0.195(8) 0.110(5) -0.030(5) 0.006(4) 0.001(5)
C6 0.084(3) 0.052(2) 0.133(5) -0.009(2) 0.020(3) -0.001(2)
C7 0.0410(14) 0.0367(12) 0.0437(13) -0.0020(10) 0.0075(10) -0.0055(10)
C8 0.0337(12) 0.0382(12) 0.0354(11) 0.0007(9) 0.0008(9) -0.0044(9)
C9 0.0396(13) 0.0455(14) 0.0395(13) 0.0106(11) -0.0036(10) -0.0021(11)
C10 0.0298(12) 0.0489(14) 0.0451(13) 0.0112(11) -0.0055(10) 0.0005(10)
C11 0.0280(11) 0.0370(12) 0.0365(11) 0.0037(9) -0.0034(9) -0.0021(9)
C12 0.0272(11) 0.0407(12) 0.0406(12) 0.0021(10) -0.0016(9) -0.0023(9)
C13 0.0349(12) 0.0381(12) 0.0377(12) 0.0006(10) 0.0009(9) -0.0057(10)
C14 0.0358(13) 0.0487(14) 0.0405(13) 0.0117(11) -0.0051(10) -0.0015(11)
C15 0.0298(12) 0.0514(15) 0.0475(14) 0.0119(12) -0.0065(10) 0.0000(10)
C16 0.0289(11) 0.0383(12) 0.0379(12) 0.0044(9) -0.0030(9) -0.0014(9)
C17 0.0271(11) 0.0427(13) 0.0415(12) 0.0037(10) -0.0027(9) -0.0029(9)
C18 0.0387(13) 0.0389(12) 0.0413(13) -0.0023(10) 0.0057(10) -0.0063(10)
C19 0.096(3) 0.080(3) 0.0531(19) -0.0097(18) -0.0047(19) -0.010(2)
C20 0.167(6) 0.114(5) 0.068(3) -0.025(3) -0.029(3) -0.031(4)
C21 0.150(6) 0.099(4) 0.108(5) -0.061(4) -0.001(4) -0.029(4)
C22 0.085(3) 0.054(2) 0.115(4) -0.029(2) 0.016(3) -0.012(2)
C23 0.118(5) 0.043(2) 0.175(7) -0.026(3) 0.009(4) -0.008(2)
C24 0.092(4) 0.0313(18) 0.197(8) 0.014(3) 0.035(4) 0.0025(18)
C25 0.066(2) 0.0481(19) 0.126(4) 0.030(2) 0.023(2) 0.0068(17)
C26 0.085(3) 0.093(4) 0.140(5) 0.071(4) 0.015(3) 0.021(3)
C27 0.096(4) 0.122(5) 0.077(3) 0.048(3) -0.001(3) 0.024(3)
C28 0.069(2) 0.093(3) 0.0529(19) 0.0192(19) 0.0021(17) 0.009(2)
C29 0.0466(16) 0.0397(15) 0.076(2) 0.0102(14) 0.0197(15) 0.0019(12)
C30 0.0516(17) 0.0403(14) 0.072(2) -0.0108(14) 0.0160(15) -0.0062(12)

loop_
_atom_type_symbol
_atom_type_description
_atom_type_scat_dispersion_real
_atom_type_scat_dispersion_imag
_atom_type_scat_source
C C 0.0033 0.0016 'International Tables Vol C Tables 4.2.6.8 and 6.1.1.4'
H H 0.0000 0.0000 'International Tables Vol C Tables 4.2.6.8 and 6.1.1.4'
Cl Cl 0.1484 0.1585 'International Tables Vol C Tables 4.2.6.8 and 6.1.1.4'
N N 0.0061 0.0033 'International Tables Vol C Tables 4.2.6.8 and 6.1.1.4'
O O 0.0106 0.0060 'International Tables Vol C Tables 4.2.6.8 and 6.1.1.4'
Zn Zn 0.2839 1.4301 'International Tables Vol C Tables 4.2.6.8 and 6.1.1.4'

loop_
_geom_angle_atom_site_label_1
_geom_angle_atom_site_label_2
_geom_angle_atom_site_label_3
_geom_angle
_geom_angle_site_symmetry_1
_geom_angle_site_symmetry_3
_geom_angle_publ_flag
O1 Zn1 O4 141.92(11) 4_665 . ?
O1 Zn1 N2 109.36(10) 4_665 . ?
O4 Zn1 N2 101.46(10) . . ?
O1 Zn1 N1 101.52(10) 4_665 . ?
O4 Zn1 N1 105.72(10) . . ?
N2 Zn1 N1 79.43(11) . . ?
O1 Zn1 O2 58.95(8) 4_665 4_665 ?
O4 Zn1 O2 98.83(9) . 4_665 ?
N2 Zn1 O2 92.33(10) . 4_665 ?
N1 Zn1 O2 155.18(9) . 4_665 ?
O1 Zn1 O3 96.64(8) 4_665 . ?
O4 Zn1 O3 58.39(8) . . ?
N2 Zn1 O3 153.05(9) . . ?
N1 Zn1 O3 88.77(10) . . ?
O2 Zn1 O3 107.51(10) 4_665 . ?
O1 Zn1 C7 29.88(9) 4_665 4_665 ?
O4 Zn1 C7 122.96(9) . 4_665 ?
N2 Zn1 C7 101.39(9) . 4_665 ?
N1 Zn1 C7 129.53(10) . 4_665 ?
O2 Zn1 C7 29.10(8) 4_665 4_665 ?
O3 Zn1 C7 104.78(9) . 4_665 ?
O1 Zn1 C18 121.50(9) 4_665 . ?
O4 Zn1 C18 29.54(9) . . ?
N2 Zn1 C18 128.48(9) . . ?
N1 Zn1 C18 97.11(9) . . ?
O2 Zn1 C18 106.18(9) 4_665 . ?
O3 Zn1 C18 28.89(8) . . ?
C7 Zn1 C18 118.13(9) 4_665 . ?
C7 O1 Zn1 98.50(17) . 4_466 ?
C7 O2 Zn1 81.21(17) . 4_466 ?
C18 O3 Zn1 80.63(17) . . ?
C18 O4 Zn1 99.19(17) . . ?
C19 N1 C30 119.1(3) . . ?
C19 N1 Zn1 128.2(3) . . ?
C30 N1 Zn1 112.7(2) . . ?
C28 N2 C29 118.4(3) . . ?
C28 N2 Zn1 129.0(3) . . ?
C29 N2 Zn1 112.6(2) . . ?
C2 C1 C6 120.0 . . ?
C2 C1 Cl1 119.3(3) . . ?
C6 C1 Cl1 120.7(3) . . ?
C1 C2 C3 120.0 . . ?
C4 C3 C2 120.0 . . ?
C3 C4 C5 120.0 . . ?
C6 C5 C4 120.0 . . ?
C5 C6 C1 120.0 . . ?
O2 C7 O1 121.2(3) . . ?
O2 C7 C8 120.7(3) . . ?
O1 C7 C8 118.0(2) . . ?
O2 C7 Zn1 69.70(16) . 4_466 ?
O1 C7 Zn1 51.62(13) . 4_466 ?
C8 C7 Zn1 169.0(2) . 4_466 ?
C17 C8 C9 120.0(2) . . ?
C17 C8 C7 120.0(2) . . ?
C9 C8 C7 120.0(2) . . ?
C10 C9 C8 120.4(2) . . ?
C9 C10 C11 120.7(2) . . ?
C10 C11 C12 122.4(2) . . ?
C10 C11 C16 119.2(2) . . ?
C12 C11 C16 118.3(2) . . ?
C13 C12 C11 121.5(2) . . ?
C12 C13 C14 119.8(2) . . ?
C12 C13 C18 120.0(2) . . ?
C14 C13 C18 120.1(2) . . ?
C15 C14 C13 120.0(2) . . ?
C14 C15 C16 121.1(2) . . ?
C17 C16 C15 122.4(2) . . ?
C17 C16 C11 118.4(2) . . ?
C15 C16 C11 119.2(2) . . ?
C8 C17 C16 121.3(2) . . ?
O3 C18 O4 121.6(3) . . ?
O3 C18 C13 120.5(3) . . ?
O4 C18 C13 117.8(2) . . ?
O3 C18 Zn1 70.48(16) . . ?
O4 C18 Zn1 51.27(13) . . ?
C13 C18 Zn1 168.1(2) . . ?
N1 C19 C20 121.9(5) . . ?
C21 C20 C19 120.0(5) . . ?
C20 C21 C22 120.8(4) . . ?
C23 C22 C21 124.3(5) . . ?
C23 C22 C30 119.8(6) . . ?
C21 C22 C30 115.8(4) . . ?
C24 C23 C22 120.7(5) . . ?
C23 C24 C25 122.6(4) . . ?
C26 C25 C29 116.9(5) . . ?
C26 C25 C24 125.9(5) . . ?
C29 C25 C24 117.2(5) . . ?
C27 C26 C25 120.5(4) . . ?
C26 C27 C28 119.9(5) . . ?
N2 C28 C27 121.6(5) . . ?
N2 C29 C25 122.7(4) . . ?
N2 C29 C30 117.5(3) . . ?
C25 C29 C30 119.8(4) . . ?
N1 C30 C22 122.4(4) . . ?
N1 C30 C29 117.7(3) . . ?
C22 C30 C29 119.9(4) . . ?

loop_
_geom_bond_atom_site_label_1
_geom_bond_atom_site_label_2
_geom_bond_distance
_geom_bond_site_symmetry_2
_geom_bond_publ_flag
Zn1 O1 1.997(2) 4_665 ?
Zn1 O4 2.001(2) . ?
Zn1 N2 2.098(3) . ?
Zn1 N1 2.104(3) . ?
Zn1 O2 2.391(2) 4_665 ?
Zn1 O3 2.419(2) . ?
Zn1 C7 2.519(3) 4_665 ?
Zn1 C18 2.532(3) . ?
Cl1 C1 1.676(4) . ?
O1 C7 1.269(3) . ?
O2 C7 1.240(4) . ?
O3 C18 1.240(4) . ?
O4 C18 1.265(3) . ?
N1 C19 1.323(5) . ?
N1 C30 1.343(4) . ?
N2 C28 1.326(4) . ?
N2 C29 1.355(4) . ?
C1 C2 1.3900 . ?
C1 C6 1.3900 . ?
C2 C3 1.3900 . ?
C3 C4 1.3900 . ?
C4 C5 1.3900 . ?
C5 C6 1.3900 . ?
C7 C8 1.497(3) . ?
C8 C17 1.365(3) . ?
C8 C9 1.413(4) . ?
C9 C10 1.366(4) . ?
C10 C11 1.414(3) . ?
C11 C12 1.417(3) . ?
C11 C16 1.423(3) . ?
C12 C13 1.369(4) . ?
C13 C14 1.421(4) . ?
C13 C18 1.497(3) . ?
C14 C15 1.368(4) . ?
C15 C16 1.414(3) . ?
C16 C17 1.414(3) . ?
C19 C20 1.385(6) . ?
C20 C21 1.332(9) . ?
C21 C22 1.406(9) . ?
C22 C23 1.398(8) . ?
C22 C30 1.417(5) . ?
C23 C24 1.332(8) . ?
C24 C25 1.471(8) . ?
C25 C26 1.384(8) . ?
C25 C29 1.398(5) . ?
C26 C27 1.346(9) . ?
C27 C28 1.392(6) . ?
C29 C30 1.435(5) . ?
